data_2227290
loop_
_publ_author_name
'Bruni, Bruno'
'Bartolucci, Gianluca'
'Ciattini, Samuele'
'Coran, Silvia'

_publ_section_title
;
 2-(1,2,3,4-Tetrahydro-1-naphthyl)imidazolium chloride monohydrate
;
_journal_coeditor_code BX2288
_journal_issue 9
_journal_name_full 'Acta Crystallographica Section E'
_journal_page_first o2321
_journal_paper_doi 10.1107/S1600536810030473
_journal_volume 66
_journal_year 2010
_chemical_formula_iupac 'C13 H15 N2 +, Cl -, H2 O'
_chemical_formula_moiety 'C13 H15 N2 +, Cl -, H2 O'
_chemical_formula_sum 'C13 H17 Cl N2 O'
_chemical_formula_weight 252.74
_chemical_name_systematic
;
2-(1,2,3,4-Tetrahydro-1-naphthyl)imidazolium chloride
monohydrate
;
_space_group_IT_number 14
_symmetry_cell_setting monoclinic
_symmetry_space_group_name_Hall '-P 2yn'
_symmetry_space_group_name_H-M 'P 1 21/n 1'
_atom_sites_solution_hydrogens geom
_atom_sites_solution_primary direct
_atom_sites_solution_secondary difmap
_audit_creation_method SHELXL-97
_cell_angle_alpha 90.00
_cell_angle_beta 92.6660(10)
_cell_angle_gamma 90.00
_cell_formula_units_Z 4
_cell_length_a 9.82990(10)
_cell_length_b 12.6671(2)
_cell_length_c 10.5375(2)
_cell_measurement_reflns_used 3348
_cell_measurement_temperature 173(2)
_cell_measurement_theta_max 61.44
_cell_measurement_theta_min 4.20
_cell_volume 1310.67(4)
_computing_cell_refinement 'CrysAlis Pro CCD (Oxford Diffraction, 2006)'
_computing_data_collection 'CrysAlis Pro CCD (Oxford Diffraction, 2006)'
_computing_data_reduction 'CrysAlis Pro RED (Oxford Diffraction, 2006)'
_computing_molecular_graphics 'ORTEP-3 (Farrugia, 1997)'
_computing_publication_material 'SHELXL97 (Sheldrick, 2008) and PARST (Nardelli, 1995)'
_computing_structure_refinement 'SHELXL97 (Sheldrick, 2008)'
_computing_structure_solution 'SIR2004 (Altomare <i>et al.</i>, 1999)'
_diffrn_ambient_temperature 173(2)
_diffrn_detector_area_resol_mean 8.1241
_diffrn_measured_fraction_theta_full 0.978
_diffrn_measured_fraction_theta_max 0.979
_diffrn_measurement_device_type 'Oxford Diffraction Xcalibur PX Ultra CCD diffractometer'
_diffrn_measurement_method '\w scans'
_diffrn_radiation_monochromator 'Oxford Diffraction, Enhance ULTRA assembly'
_diffrn_radiation_source 'fine-focus sealed tube'
_diffrn_radiation_type CuK\a
_diffrn_radiation_wavelength 1.54180
_diffrn_reflns_av_R_equivalents 0.0109
_diffrn_reflns_av_sigmaI/netI 0.0122
_diffrn_reflns_limit_h_max 6
_diffrn_reflns_limit_h_min -11
_diffrn_reflns_limit_k_max 12
_diffrn_reflns_limit_k_min -14
_diffrn_reflns_limit_l_max 11
_diffrn_reflns_limit_l_min -9
_diffrn_reflns_number 3831
_diffrn_reflns_theta_full 61.56
_diffrn_reflns_theta_max 61.56
_diffrn_reflns_theta_min 5.46
_diffrn_standards_number 0
_exptl_absorpt_coefficient_mu 2.463
_exptl_absorpt_correction_T_max 1.000
_exptl_absorpt_correction_T_min 0.594
_exptl_absorpt_correction_type multi-scan
_exptl_absorpt_process_details '(ABSPACK; Oxford Diffraction, 2006)'
_exptl_crystal_colour colourless
_exptl_crystal_density_diffrn 1.281
_exptl_crystal_density_method 'not measured'
_exptl_crystal_description 'irregularly shaped prism'
_exptl_crystal_F_000 536
_exptl_crystal_size_max 0.40
_exptl_crystal_size_mid 0.25
_exptl_crystal_size_min 0.10
_refine_diff_density_max 0.211
_refine_diff_density_min -0.327
_refine_ls_extinction_coef 0.0042(10)
_refine_ls_extinction_expression Fc^*^=kFc[1+0.001xFc^2^\l^3^/sin(2\q)]^-1/4^
_refine_ls_extinction_method 'SHELXL97 (Sheldrick, 2008)'
_refine_ls_goodness_of_fit_ref 1.089
_refine_ls_hydrogen_treatment mixed
_refine_ls_matrix_type full
_refine_ls_number_parameters 161
_refine_ls_number_reflns 1981
_refine_ls_number_restraints 2
_refine_ls_restrained_S_all 1.098
_refine_ls_R_factor_all 0.0345
_refine_ls_R_factor_gt 0.0330
_refine_ls_shift/su_max 0.000
_refine_ls_shift/su_mean 0.000
_refine_ls_structure_factor_coef Fsqd
_refine_ls_weighting_details 'calc w=1/[\s^2^(Fo^2^)+(0.0459P)^2^+0.6835P] where P=(Fo^2^+2Fc^2^)/3'
_refine_ls_weighting_scheme calc
_refine_ls_wR_factor_gt 0.0898
_refine_ls_wR_factor_ref 0.0907
_reflns_number_gt 1883
_reflns_number_total 1981
_reflns_threshold_expression I>2\s(I)
_cod_data_source_file bx2288.cif
_cod_data_source_block I
_cod_original_cell_volume 1310.67(3)
_cod_original_sg_symbol_H-M 'P 21/n'
_cod_database_code 2227290
_cod_database_fobs_code 2227290

loop_
_symmetry_equiv_pos_as_xyz
'x, y, z'
'-x+1/2, y+1/2, -z+1/2'
'-x, -y, -z'
'x-1/2, -y-1/2, z-1/2'

loop_
_atom_site_type_symbol
_atom_site_label
_atom_site_fract_x
_atom_site_fract_y
_atom_site_fract_z
_atom_site_U_iso_or_equiv
_atom_site_adp_type
_atom_site_calc_flag
_atom_site_refinement_flags
_atom_site_occupancy
_atom_site_disorder_assembly
_atom_site_disorder_group
Cl Cl 0.72704(5) 0.40149(4) 0.00302(4) 0.0364(2) Uani d . 1 . .
N N1 0.62280(14) 0.24302(12) 0.79789(14) 0.0306(4) Uani d . 1 . .
H H14 0.6564 0.2871 0.8558 0.037 Uiso calc R 1 . .
N N2 0.48201(14) 0.15944(11) 0.67424(13) 0.0284(4) Uani d . 1 . .
H H15 0.4056 0.1383 0.6354 0.034 Uiso calc R 1 . .
C C1 0.69789(19) 0.17205(15) 0.73092(18) 0.0345(4) Uani d . 1 . .
H H1 0.7937 0.1622 0.7383 0.041 Uiso calc R 1 . .
C C2 0.60936(18) 0.11937(15) 0.65322(17) 0.0325(4) Uani d . 1 . .
H H2 0.6305 0.0651 0.5951 0.039 Uiso calc R 1 . .
C C3 0.49175(17) 0.23477(13) 0.76179(15) 0.0263(4) Uani d . 1 . .
C C4 0.37597(17) 0.29425(14) 0.81497(16) 0.0274(4) Uani d . 1 . .
H H4 0.4159 0.3502 0.8723 0.033 Uiso calc R 1 . .
C C5 0.29045(19) 0.34994(15) 0.70929(18) 0.0330(4) Uani d . 1 . .
H H51 0.3418 0.4108 0.6771 0.040 Uiso calc R 1 . .
H H52 0.2720 0.3004 0.6378 0.040 Uiso calc R 1 . .
C C6 0.15650(19) 0.38812(15) 0.75959(19) 0.0357(5) Uani d . 1 . .
H H61 0.1051 0.4282 0.6925 0.043 Uiso calc R 1 . .
H H62 0.1749 0.4359 0.8328 0.043 Uiso calc R 1 . .
C C7 0.07197(19) 0.29466(16) 0.80081(19) 0.0377(5) Uani d . 1 . .
H H71 -0.0086 0.3211 0.8440 0.045 Uiso calc R 1 . .
H H72 0.0389 0.2549 0.7246 0.045 Uiso calc R 1 . .
C C8 0.15091(18) 0.22119(14) 0.88886(17) 0.0300(4) Uani d . 1 . .
C C9 0.29331(18) 0.22005(13) 0.89655(16) 0.0275(4) Uani d . 1 . .
C C10 0.3616(2) 0.15248(16) 0.98209(17) 0.0359(5) Uani d . 1 . .
H H10 0.4583 0.1524 0.9875 0.043 Uiso calc R 1 . .
C C11 0.2911(2) 0.08543(17) 1.05936(19) 0.0424(5) Uani d . 1 . .
H H11 0.3389 0.0398 1.1174 0.051 Uiso calc R 1 . .
C C12 0.1495(2) 0.08569(16) 1.05108(19) 0.0417(5) Uani d . 1 . .
H H12 0.0998 0.0399 1.1033 0.050 Uiso calc R 1 . .
C C13 0.0822(2) 0.15226(16) 0.96731(18) 0.0380(5) Uani d . 1 . .
H H13 -0.0146 0.1516 0.9623 0.046 Uiso calc R 1 . .
O O 0.46819(17) 0.45111(15) 0.17630(17) 0.0595(5) Uani d D 1 . .
H H16 0.415(3) 0.487(2) 0.125(2) 0.089 Uiso d D 1 . .
H H17 0.539(2) 0.435(3) 0.136(3) 0.089 Uiso d D 1 . .

loop_
_atom_site_aniso_label
_atom_site_aniso_U_11
_atom_site_aniso_U_22
_atom_site_aniso_U_33
_atom_site_aniso_U_12
_atom_site_aniso_U_13
_atom_site_aniso_U_23
Cl 0.0348(3) 0.0341(3) 0.0390(3) -0.00069(18) -0.00995(19) 0.00005(18)
N1 0.0251(8) 0.0341(8) 0.0325(8) -0.0043(6) -0.0007(6) -0.0007(7)
N2 0.0249(8) 0.0308(8) 0.0293(8) -0.0026(6) 0.0009(6) -0.0017(6)
C1 0.0259(9) 0.0394(10) 0.0384(10) 0.0039(8) 0.0045(8) 0.0050(9)
C2 0.0321(10) 0.0330(10) 0.0331(10) 0.0061(8) 0.0075(8) 0.0021(8)
C3 0.0262(9) 0.0269(9) 0.0259(9) -0.0048(7) 0.0021(7) 0.0025(7)
C4 0.0253(9) 0.0277(9) 0.0294(9) -0.0031(7) 0.0033(7) -0.0049(7)
C5 0.0328(10) 0.0299(10) 0.0362(10) 0.0012(8) 0.0028(8) 0.0013(8)
C6 0.0330(10) 0.0319(10) 0.0419(11) 0.0049(8) -0.0007(8) -0.0060(8)
C7 0.0268(9) 0.0419(11) 0.0444(11) -0.0005(8) 0.0021(8) -0.0083(9)
C8 0.0289(9) 0.0311(9) 0.0306(9) -0.0048(8) 0.0060(7) -0.0111(8)
C9 0.0295(9) 0.0283(9) 0.0251(9) -0.0033(7) 0.0046(7) -0.0065(7)
C10 0.0324(10) 0.0438(11) 0.0318(10) -0.0018(8) 0.0042(8) 0.0012(9)
C11 0.0528(13) 0.0426(12) 0.0323(10) -0.0025(10) 0.0054(9) 0.0043(9)
C12 0.0505(13) 0.0408(11) 0.0351(11) -0.0170(10) 0.0143(9) -0.0056(9)
C13 0.0331(10) 0.0427(11) 0.0388(11) -0.0110(9) 0.0098(8) -0.0126(9)
O 0.0457(10) 0.0654(11) 0.0674(11) 0.0046(8) 0.0037(8) 0.0186(9)

loop_
_atom_type_symbol
_atom_type_description
_atom_type_scat_dispersion_real
_atom_type_scat_dispersion_imag
_atom_type_scat_source
C C 0.0181 0.0091 'International Tables Vol C Tables 4.2.6.8 and 6.1.1.4'
H H 0.0000 0.0000 'International Tables Vol C Tables 4.2.6.8 and 6.1.1.4'
N N 0.0311 0.0180 'International Tables Vol C Tables 4.2.6.8 and 6.1.1.4'
O O 0.0492 0.0322 'International Tables Vol C Tables 4.2.6.8 and 6.1.1.4'
Cl Cl 0.3639 0.7018 'International Tables Vol C Tables 4.2.6.8 and 6.1.1.4'

loop_
_geom_angle_atom_site_label_1
_geom_angle_atom_site_label_2
_geom_angle_atom_site_label_3
_geom_angle_site_symmetry_1
_geom_angle_site_symmetry_3
_geom_angle
_geom_angle_publ_flag
C3 N1 C1 . . 109.69(15) ?
C3 N1 H14 . . 125.2 ?
C1 N1 H14 . . 125.2 ?
C3 N2 C2 . . 109.86(15) ?
C3 N2 H15 . . 125.1 ?
C2 N2 H15 . . 125.1 ?
C2 C1 N1 . . 106.78(16) ?
C2 C1 H1 . . 126.6 ?
N1 C1 H1 . . 126.6 ?
C1 C2 N2 . . 106.64(16) ?
C1 C2 H2 . . 126.7 ?
N2 C2 H2 . . 126.7 ?
N2 C3 N1 . . 107.02(15) ?
N2 C3 C4 . . 126.23(15) ?
N1 C3 C4 . . 126.66(15) ?
C3 C4 C9 . . 109.51(14) ?
C3 C4 C5 . . 111.11(14) ?
C9 C4 C5 . . 113.71(14) ?
C3 C4 H4 . . 107.4 ?
C9 C4 H4 . . 107.4 ?
C5 C4 H4 . . 107.4 ?
C6 C5 C4 . . 110.30(15) ?
C6 C5 H51 . . 109.6 ?
C4 C5 H51 . . 109.6 ?
C6 C5 H52 . . 109.6 ?
C4 C5 H52 . . 109.6 ?
H51 C5 H52 . . 108.1 ?
C5 C6 C7 . . 110.20(15) ?
C5 C6 H61 . . 109.6 ?
C7 C6 H61 . . 109.6 ?
C5 C6 H62 . . 109.6 ?
C7 C6 H62 . . 109.6 ?
H61 C6 H62 . . 108.1 ?
C8 C7 C6 . . 112.62(15) ?
C8 C7 H71 . . 109.1 ?
C6 C7 H71 . . 109.1 ?
C8 C7 H72 . . 109.1 ?
C6 C7 H72 . . 109.1 ?
H71 C7 H72 . . 107.8 ?
C13 C8 C9 . . 117.99(18) ?
C13 C8 C7 . . 120.10(17) ?
C9 C8 C7 . . 121.90(16) ?
C10 C9 C8 . . 119.65(16) ?
C10 C9 C4 . . 119.22(15) ?
C8 C9 C4 . . 121.11(16) ?
C11 C10 C9 . . 121.25(18) ?
C11 C10 H10 . . 119.4 ?
C9 C10 H10 . . 119.4 ?
C10 C11 C12 . . 119.2(2) ?
C10 C11 H11 . . 120.4 ?
C12 C11 H11 . . 120.4 ?
C13 C12 C11 . . 119.65(18) ?
C13 C12 H12 . . 120.2 ?
C11 C12 H12 . . 120.2 ?
C12 C13 C8 . . 122.23(18) ?
C12 C13 H13 . . 118.9 ?
C8 C13 H13 . . 118.9 ?
H16 O H17 . . 107(3) ?

loop_
_geom_bond_atom_site_label_1
_geom_bond_atom_site_label_2
_geom_bond_site_symmetry_2
_geom_bond_distance
_geom_bond_publ_flag
N1 C3 . 1.330(2) ?
N1 C1 . 1.378(2) ?
N1 H14 . 0.8800 ?
N2 C3 . 1.328(2) ?
N2 C2 . 1.378(2) ?
N2 H15 . 0.8800 ?
C1 C2 . 1.344(3) ?
C1 H1 . 0.9500 ?
C2 H2 . 0.9500 ?
C3 C4 . 1.495(2) ?
C4 C9 . 1.532(2) ?
C4 C5 . 1.535(3) ?
C4 H4 . 1.0000 ?
C5 C6 . 1.521(3) ?
C5 H51 . 0.9900 ?
C5 H52 . 0.9900 ?
C6 C7 . 1.521(3) ?
C6 H61 . 0.9900 ?
C6 H62 . 0.9900 ?
C7 C8 . 1.504(3) ?
C7 H71 . 0.9900 ?
C7 H72 . 0.9900 ?
C8 C13 . 1.398(3) ?
C8 C9 . 1.398(3) ?
C9 C10 . 1.392(3) ?
C10 C11 . 1.384(3) ?
C10 H10 . 0.9500 ?
C11 C12 . 1.390(3) ?
C11 H11 . 0.9500 ?
C12 C13 . 1.369(3) ?
C12 H12 . 0.9500 ?
C13 H13 . 0.9500 ?
O H16 . 0.862(10) ?
O H17 . 0.861(10) ?

loop_
_geom_hbond_atom_site_label_D
_geom_hbond_atom_site_label_H
_geom_hbond_atom_site_label_A
_geom_hbond_site_symmetry_A
_geom_hbond_distance_DH
_geom_hbond_distance_HA
_geom_hbond_distance_DA
_geom_hbond_angle_DHA
N1 H14 Cl 1_556 0.88 2.21 3.0897(16) 176.2
N2 H15 Cl 4_566 0.88 2.25 3.1164(15) 168.9
O H17 Cl . 0.861(10) 2.405(11) 3.2612(18) 173(3)
O H16 Cl 3_665 0.862(10) 2.366(11) 3.2252(17) 175(3)

loop_
_geom_torsion_atom_site_label_1
_geom_torsion_atom_site_label_2
_geom_torsion_atom_site_label_3
_geom_torsion_atom_site_label_4
_geom_torsion_site_symmetry_1
_geom_torsion_site_symmetry_2
_geom_torsion_site_symmetry_3
_geom_torsion_site_symmetry_4
_geom_torsion
_geom_torsion_publ_flag
C3 N1 C1 C2 . . . . -0.4(2) ?
N1 C1 C2 N2 . . . . 0.1(2) ?
C3 N2 C2 C1 . . . . 0.2(2) ?
C2 N2 C3 N1 . . . . -0.50(19) ?
C2 N2 C3 C4 . . . . -177.17(16) ?
C1 N1 C3 N2 . . . . 0.56(19) ?
C1 N1 C3 C4 . . . . 177.21(16) ?
N2 C3 C4 C9 . . . . 69.1(2) ?
N1 C3 C4 C9 . . . . -106.93(19) ?
N2 C3 C4 C5 . . . . -57.3(2) ?
N1 C3 C4 C5 . . . . 126.63(18) ?
C3 C4 C5 C6 . . . . 166.88(15) ?
C9 C4 C5 C6 . . . . 42.8(2) ?
C4 C5 C6 C7 . . . . -63.2(2) ?
C5 C6 C7 C8 . . . . 51.0(2) ?
C6 C7 C8 C13 . . . . 159.38(16) ?
C6 C7 C8 C9 . . . . -19.8(2) ?
C13 C8 C9 C10 . . . . -0.9(2) ?
C7 C8 C9 C10 . . . . 178.28(16) ?
C13 C8 C9 C4 . . . . -179.19(15) ?
C7 C8 C9 C4 . . . . 0.0(2) ?
C3 C4 C9 C10 . . . . 44.9(2) ?
C5 C4 C9 C10 . . . . 169.90(16) ?
C3 C4 C9 C8 . . . . -136.78(16) ?
C5 C4 C9 C8 . . . . -11.8(2) ?
C8 C9 C10 C11 . . . . 0.5(3) ?
C4 C9 C10 C11 . . . . 178.83(17) ?
C9 C10 C11 C12 . . . . 0.1(3) ?
C10 C11 C12 C13 . . . . -0.2(3) ?
C11 C12 C13 C8 . . . . -0.2(3) ?
C9 C8 C13 C12 . . . . 0.8(3) ?
C7 C8 C13 C12 . . . . -178.46(17) ?
